data_4003028
loop_
_publ_author_name
'Elzer, Eugenia'
'Niklaus, Robin'
'Strobel, Philipp J.'
'Weiler, Volker'
'Schmidt, Peter J.'
'Schnick, Wolfgang'

_publ_section_title
;
 MBe20N14:Eu2+ (M = Sr, Ba): Highly Condensed Nitridoberyllates with
 Exceptional Highly Energetic Eu2+ Luminescence
;
_journal_issue 9
_journal_name_full 'Chemistry of Materials'
_journal_page_first 3174
_journal_paper_doi 10.1021/acs.chemmater.8b05133
_journal_volume 31
_journal_year 2019
_chemical_formula_sum 'Be20 N14 Sr'
_chemical_formula_weight 463.96
_chemical_name_common SrBe20N14
_space_group_crystal_system tetragonal
_space_group_IT_number 87
_space_group_name_Hall '-I 4'
_space_group_name_H-M_alt 'I 4/m'
_symmetry_space_group_name_Hall '-I 4'
_symmetry_space_group_name_H-M 'I 4/m'
_audit_creation_method SHELXL-2016/6
_cell_angle_alpha 90
_cell_angle_beta 90
_cell_angle_gamma 90
_cell_formula_units_Z 2
_cell_length_a 6.525(2)
_cell_length_b 6.525(2)
_cell_length_c 12.133(4)
_cell_measurement_reflns_used 5965
_cell_measurement_temperature 293(2)
_cell_measurement_theta_max 25.04
_cell_measurement_theta_min 7.1
_cell_volume 516.6(3)
_computing_cell_refinement 'SAINT V8.34A (Bruker AXC Inc., 2013)'
_computing_data_collection 'Bruker Instrument Service v3.0.21'
_computing_data_reduction 'SAINT V8.34A (Bruker AXC Inc., 2013)'
_computing_molecular_graphics 'DIAMOND (Brandenburg, 2014)'
_computing_publication_material SHELXL-2014
_computing_structure_refinement 'SHELXL-2016/6 (Sheldrick, 2016)'
_computing_structure_solution 'SHELXL-2016/6 (Sheldrick, 2016)'
_diffrn_ambient_temperature 293(2)
_diffrn_measured_fraction_theta_full 1.000
_diffrn_measured_fraction_theta_max 0.940
_diffrn_measurement_device_type 'D8 Venture'
_diffrn_measurement_method 'mix of omega and phi scans'
_diffrn_radiation_type MoK\a
_diffrn_radiation_wavelength 0.71073
_diffrn_reflns_av_R_equivalents 0.0512
_diffrn_reflns_av_unetI/netI 0.0409
_diffrn_reflns_Laue_measured_fraction_full 1.000
_diffrn_reflns_Laue_measured_fraction_max 0.940
_diffrn_reflns_limit_h_max 10
_diffrn_reflns_limit_h_min -7
_diffrn_reflns_limit_k_max 10
_diffrn_reflns_limit_k_min -10
_diffrn_reflns_limit_l_max 19
_diffrn_reflns_limit_l_min -18
_diffrn_reflns_number 4092
_diffrn_reflns_point_group_measured_fraction_full 1.000
_diffrn_reflns_point_group_measured_fraction_max 0.940
_diffrn_reflns_theta_full 25.242
_diffrn_reflns_theta_max 36.919
_diffrn_reflns_theta_min 3.358
_diffrn_source 'rotating anode generator'
_exptl_absorpt_coefficient_mu 5.246
_exptl_absorpt_correction_T_max 1.000
_exptl_absorpt_correction_T_min 0.872
_exptl_absorpt_correction_type multi-scan
_exptl_absorpt_process_details 'SADABS V2015/15 (Bruker AXS Inc.)'
_exptl_crystal_colour colorless
_exptl_crystal_density_diffrn 2.983
_exptl_crystal_density_method 'not measured'
_exptl_crystal_description block-like
_exptl_crystal_F_000 432
_exptl_crystal_size_max 0.006
_exptl_crystal_size_mid 0.004
_exptl_crystal_size_min 0.003
_refine_diff_density_max 0.546
_refine_diff_density_min -0.610
_refine_diff_density_rms 0.136
_refine_ls_extinction_method none
_refine_ls_goodness_of_fit_ref 1.126
_refine_ls_hydrogen_treatment undef
_refine_ls_matrix_type full
_refine_ls_number_parameters 44
_refine_ls_number_reflns 642
_refine_ls_number_restraints 0
_refine_ls_restrained_S_all 1.126
_refine_ls_R_factor_all 0.0409
_refine_ls_R_factor_gt 0.0324
_refine_ls_shift/su_max 0.000
_refine_ls_shift/su_mean 0.000
_refine_ls_structure_factor_coef Fsqd
_refine_ls_weighting_details 'w=1/[\s^2^(Fo^2^)+(0.0244P)^2^] where P=(Fo^2^+2Fc^2^)/3'
_refine_ls_weighting_scheme calc
_refine_ls_wR_factor_gt 0.0520
_refine_ls_wR_factor_ref 0.0542
_reflns_Friedel_coverage 0.000
_reflns_number_gt 580
_reflns_number_total 642
_reflns_threshold_expression 'I > 2\s(I)'
_cod_data_source_file cm8b05133_si_002.cif
_cod_data_source_block shelx
_cod_original_cell_volume 516.6(4)
_cod_database_code 4003028
_shelx_shelxl_version_number 2016/6
_shelx_space_group_comment
;
The symmetry employed for this shelxl refinement is uniquely defined
by the following loop, which should always be used as a source of
symmetry information in preference to the above space-group names.
They are only intended as comments.
;
_shelx_estimated_absorpt_t_min 0.8720
_shelx_estimated_absorpt_t_max 1.0000

loop_
_space_group_symop_operation_xyz
'x, y, z'
'-x, -y, z'
'-y, x, z'
'y, -x, z'
'x+1/2, y+1/2, z+1/2'
'-x+1/2, -y+1/2, z+1/2'
'-y+1/2, x+1/2, z+1/2'
'y+1/2, -x+1/2, z+1/2'
'-x, -y, -z'
'x, y, -z'
'y, -x, -z'
'-y, x, -z'
'-x+1/2, -y+1/2, -z+1/2'
'x+1/2, y+1/2, -z+1/2'
'y+1/2, -x+1/2, -z+1/2'
'-y+1/2, x+1/2, -z+1/2'

loop_
_atom_site_label
_atom_site_type_symbol
_atom_site_fract_x
_atom_site_fract_y
_atom_site_fract_z
_atom_site_U_iso_or_equiv
_atom_site_adp_type
_atom_site_occupancy
_atom_site_site_symmetry_order
_atom_site_calc_flag
_atom_site_refinement_flags_posn
_atom_site_refinement_flags_adp
_atom_site_refinement_flags_occupancy
Sr1 Sr 0.000000 0.000000 0.000000 0.01053(11) Uani 1 8 d S T P
Be1 Be 0.0896(3) 0.2264(3) 0.23392(14) 0.0082(3) Uani 1 1 d . . .
Be2 Be 0.1353(3) 0.1943(2) 0.41450(13) 0.0080(3) Uani 1 1 d . . .
Be3 Be 0.000000 0.500000 0.09236(19) 0.0076(4) Uani 1 2 d S T P
N1 N 0.29847(15) 0.11695(15) 0.16725(8) 0.00554(19) Uani 1 1 d . . .
N2 N 0.2053(2) 0.4400(2) 0.000000 0.0051(3) Uani 1 2 d S T P
N3 N 0.000000 0.000000 0.32954(17) 0.0059(4) Uani 1 4 d S T P

loop_
_atom_site_aniso_label
_atom_site_aniso_U_11
_atom_site_aniso_U_22
_atom_site_aniso_U_33
_atom_site_aniso_U_23
_atom_site_aniso_U_13
_atom_site_aniso_U_12
Sr1 0.01184(13) 0.01184(13) 0.00791(16) 0.000 0.000 0.000
Be1 0.0066(7) 0.0093(7) 0.0088(7) -0.0007(6) -0.0007(5) 0.0011(5)
Be2 0.0077(7) 0.0070(7) 0.0094(8) 0.0008(5) 0.0000(5) 0.0010(5)
Be3 0.0069(10) 0.0069(10) 0.0090(10) 0.000 0.000 0.0009(8)
N1 0.0055(4) 0.0055(4) 0.0057(4) -0.0002(4) 0.0011(3) -0.0006(3)
N2 0.0055(6) 0.0045(6) 0.0055(6) 0.000 0.000 0.0000(4)
N3 0.0056(5) 0.0056(5) 0.0066(9) 0.000 0.000 0.000

loop_
_atom_type_symbol
_atom_type_description
_atom_type_scat_dispersion_real
_atom_type_scat_dispersion_imag
_atom_type_scat_source
Be Be 0.0005 0.0002 'International Tables Vol C Tables 4.2.6.8 and 6.1.1.4'
N N 0.0061 0.0033 'International Tables Vol C Tables 4.2.6.8 and 6.1.1.4'
Sr Sr -1.5307 3.2498 'International Tables Vol C Tables 4.2.6.8 and 6.1.1.4'

loop_
_geom_angle_atom_site_label_1
_geom_angle_atom_site_label_2
_geom_angle_atom_site_label_3
_geom_angle
_geom_angle_site_symmetry_1
_geom_angle_site_symmetry_3
N1 Sr1 N1 180.0 . 9
N1 Sr1 N1 119.00(3) . 11
N1 Sr1 N1 61.00(3) 9 11
N1 Sr1 N1 61.00(3) . 3
N1 Sr1 N1 119.00(3) 9 3
N1 Sr1 N1 180.00(5) 11 3
N1 Sr1 N1 119.00(3) . 12
N1 Sr1 N1 61.00(3) 9 12
N1 Sr1 N1 91.74(5) 11 12
N1 Sr1 N1 88.26(5) 3 12
N1 Sr1 N1 61.00(3) . 4
N1 Sr1 N1 119.00(3) 9 4
N1 Sr1 N1 88.26(5) 11 4
N1 Sr1 N1 91.74(5) 3 4
N1 Sr1 N1 180.00(4) 12 4
N1 Sr1 N1 88.26(5) . 10
N1 Sr1 N1 91.74(5) 9 10
N1 Sr1 N1 61.00(3) 11 10
N1 Sr1 N1 119.00(3) 3 10
N1 Sr1 N1 61.00(3) 12 10
N1 Sr1 N1 119.00(3) 4 10
N1 Sr1 N1 91.74(5) . 2
N1 Sr1 N1 88.26(5) 9 2
N1 Sr1 N1 119.00(3) 11 2
N1 Sr1 N1 61.00(3) 3 2
N1 Sr1 N1 119.00(3) 12 2
N1 Sr1 N1 61.00(3) 4 2
N1 Sr1 N1 180.00(5) 10 2
N1 Sr1 N2 121.33(3) . 9
N1 Sr1 N2 58.67(3) 9 9
N1 Sr1 N2 60.34(3) 11 9
N1 Sr1 N2 119.66(3) 3 9
N1 Sr1 N2 119.66(3) 12 9
N1 Sr1 N2 60.34(3) 4 9
N1 Sr1 N2 121.33(3) 10 9
N1 Sr1 N2 58.67(3) 2 9
N1 Sr1 N2 60.34(3) . 11
N1 Sr1 N2 119.66(3) 9 11
N1 Sr1 N2 58.67(3) 11 11
N1 Sr1 N2 121.33(3) 3 11
N1 Sr1 N2 121.33(3) 12 11
N1 Sr1 N2 58.67(3) 4 11
N1 Sr1 N2 60.34(3) 10 11
N1 Sr1 N2 119.66(3) 2 11
N2 Sr1 N2 90.0 9 11
N1 Sr1 N2 119.66(3) . 3
N1 Sr1 N2 60.34(3) 9 3
N1 Sr1 N2 121.33(3) 11 3
N1 Sr1 N2 58.67(3) 3 3
N1 Sr1 N2 58.67(3) 12 3
N1 Sr1 N2 121.33(3) 4 3
N1 Sr1 N2 119.66(3) 10 3
N1 Sr1 N2 60.34(3) 2 3
N2 Sr1 N2 90.0 9 3
N2 Sr1 N2 180.00(2) 11 3
N1 Sr1 N2 58.67(3) . .
N1 Sr1 N2 121.33(3) 9 .
N1 Sr1 N2 119.66(3) 11 .
N1 Sr1 N2 60.34(3) 3 .
N1 Sr1 N2 60.34(3) 12 .
N1 Sr1 N2 119.66(3) 4 .
N1 Sr1 N2 58.67(3) 10 .
N1 Sr1 N2 121.33(3) 2 .
N2 Sr1 N2 180.0 9 .
N2 Sr1 N2 90.0 11 .
N2 Sr1 N2 90.0 3 .
N1 Be1 N1 121.16(12) 3 13
N1 Be1 N1 122.17(12) 3 .
N1 Be1 N1 103.49(10) 13 .
N1 Be1 N3 105.18(9) 3 .
N1 Be1 N3 99.19(10) 13 .
N1 Be1 N3 101.46(9) . .
N1 Be1 Be1 147.97(15) 3 13
N1 Be1 Be1 51.79(8) 13 13
N1 Be1 Be1 51.70(8) . 13
N3 Be1 Be1 106.82(12) . 13
N1 Be1 Be2 128.60(11) 3 .
N1 Be1 Be2 46.99(7) 13 .
N1 Be1 Be2 108.34(10) . .
N3 Be1 Be2 52.22(8) . .
Be1 Be1 Be2 72.77(10) 13 .
N1 Be1 Be1 50.21(9) 3 3
N1 Be1 Be1 128.31(9) 13 3
N1 Be1 Be1 123.79(7) . 3
N3 Be1 Be1 55.17(3) . 3
Be1 Be1 Be1 161.74(12) 13 3
Be2 Be1 Be1 94.93(6) . 3
N1 Be1 Be1 126.11(7) 3 4
N1 Be1 Be1 111.89(10) 13 4
N1 Be1 Be1 46.47(8) . 4
N3 Be1 Be1 55.17(3) . 4
Be1 Be1 Be1 75.19(13) 13 4
Be2 Be1 Be1 81.95(6) . 4
Be1 Be1 Be1 90.0 3 4
N1 Be1 Be3 43.76(5) 3 .
N1 Be1 Be3 98.62(9) 13 .
N1 Be1 Be3 98.88(9) . .
N3 Be1 Be3 148.92(8) . .
Be1 Be1 Be3 104.22(11) 13 .
Be2 Be1 Be3 139.71(9) . .
Be1 Be1 Be3 93.90(8) 3 .
Be1 Be1 Be3 137.29(6) 4 .
N1 Be1 Be2 99.73(9) 3 13
N1 Be1 Be2 94.07(9) 13 13
N1 Be1 Be2 38.43(6) . 13
N3 Be1 Be2 139.86(9) . 13
Be1 Be1 Be2 54.85(8) 13 13
Be2 Be1 Be2 127.62(8) . 13
Be1 Be1 Be2 135.56(5) 3 13
Be1 Be1 Be2 84.72(8) 4 13
Be3 Be1 Be2 63.31(6) . 13
N1 Be1 Be1 38.61(6) 3 15_455
N1 Be1 Be1 90.45(7) 13 15_455
N1 Be1 Be1 160.62(13) . 15_455
N3 Be1 Be1 89.31(9) . 15_455
Be1 Be1 Be1 140.22(11) 13 15_455
Be2 Be1 Be1 91.00(10) . 15_455
Be1 Be1 Be1 50.79(10) 3 15_455
Be1 Be1 Be1 139.56(10) 4 15_455
Be3 Be1 Be1 65.28(5) . 15_455
Be2 Be1 Be1 128.49(9) 13 15_455
N1 Be1 Be1 100.73(7) 3 16
N1 Be1 Be1 36.12(6) 13 16
N1 Be1 Be1 94.57(11) . 16
N3 Be1 Be1 135.23(12) . 16
Be1 Be1 Be1 54.02(11) 13 16
Be2 Be1 Be1 83.10(9) . 16
Be1 Be1 Be1 139.56(10) 3 16
Be1 Be1 Be1 129.21(10) 4 16
Be3 Be1 Be1 65.28(5) . 16
Be2 Be1 Be1 67.40(8) 13 16
Be1 Be1 Be1 88.79(2) 15_455 16
N1 Be2 N2 126.29(12) 13 13
N1 Be2 N2 105.46(10) 13 15_455
N2 Be2 N2 105.78(10) 13 15_455
N1 Be2 N3 107.60(11) 13 .
N2 Be2 N3 106.01(10) 13 .
N2 Be2 N3 103.62(10) 15_455 .
N1 Be2 Be2 127.24(7) 13 10_556
N2 Be2 Be2 52.66(6) 13 10_556
N2 Be2 Be2 54.10(6) 15_455 10_556
N3 Be2 Be2 123.71(7) . 10_556
N1 Be2 Be3 52.92(7) 13 15_455
N2 Be2 Be3 137.50(11) 13 15_455
N2 Be2 Be3 52.60(7) 15_455 15_455
N3 Be2 Be3 114.22(9) . 15_455
Be2 Be2 Be3 92.19(7) 10_556 15_455
N1 Be2 Be2 113.06(10) 13 3
N2 Be2 Be2 120.54(7) 13 3
N2 Be2 Be2 49.90(8) 15_455 3
N3 Be2 Be2 53.97(4) . 3
Be2 Be2 Be2 90.0 10_556 3
Be3 Be2 Be2 76.27(9) 15_455 3
N1 Be2 Be2 133.88(9) 13 4
N2 Be2 Be2 52.30(8) 13 4
N2 Be2 Be2 119.42(7) 15_455 4
N3 Be2 Be2 53.97(4) . 4
Be2 Be2 Be2 90.0 10_556 4
Be3 Be2 Be2 166.09(9) 15_455 4
Be2 Be2 Be2 90.0 3 4
N1 Be2 Be1 50.78(7) 13 .
N2 Be2 Be1 136.75(10) 13 .
N2 Be2 Be1 116.53(10) 15_455 .
N3 Be2 Be1 56.84(8) . .
Be2 Be2 Be1 170.55(6) 10_556 .
Be3 Be2 Be1 79.73(9) 15_455 .
Be2 Be2 Be1 83.35(7) 3 .
Be2 Be2 Be1 96.69(6) 4 .
N1 Be2 Be1 41.24(6) 13 13
N2 Be2 Be1 95.89(9) 13 13
N2 Be2 Be1 146.27(10) 15_455 13
N3 Be2 Be1 94.58(9) . 13
Be2 Be2 Be1 133.95(5) 10_556 13
Be3 Be2 Be1 94.09(8) 15_455 13
Be2 Be2 Be1 135.73(5) 3 13
Be2 Be2 Be1 94.26(8) 4 13
Be1 Be2 Be1 52.38(8) . 13
N1 Be2 Be3 95.86(8) 13 13
N2 Be2 Be3 40.68(7) 13 13
N2 Be2 Be3 145.86(10) 15_455 13
N3 Be2 Be3 94.67(7) . 13
Be2 Be2 Be3 91.77(6) 10_556 13
Be3 Be2 Be3 141.74(7) 15_455 13
Be2 Be2 Be3 141.77(7) 3 13
Be2 Be2 Be3 51.83(7) 4 13
Be1 Be2 Be3 97.62(9) . 13
Be1 Be2 Be3 57.45(6) 13 13
N1 Be2 Sr1 62.77(6) 13 5
N2 Be2 Sr1 71.23(7) 13 5
N2 Be2 Sr1 96.46(8) 15_455 5
N3 Be2 Sr1 159.61(8) . 5
Be2 Be2 Sr1 71.52(3) 10_556 5
Be3 Be2 Sr1 75.49(5) 15_455 5
Be2 Be2 Sr1 145.37(8) 3 5
Be2 Be2 Sr1 118.15(8) 4 5
Be1 Be2 Sr1 110.66(7) . 5
Be1 Be2 Sr1 66.15(5) 13 5
Be3 Be2 Sr1 69.82(4) 13 5
N1 Be3 N1 118.27(14) 4_565 3
N1 Be3 N2 99.27(6) 4_565 .
N1 Be3 N2 118.77(6) 3 .
N1 Be3 N2 118.76(6) 4_565 9_565
N1 Be3 N2 99.27(6) 3 9_565
N2 Be3 N2 102.49(13) . 9_565
N1 Be3 Be2 135.53(9) 4_565 15_455
N1 Be3 Be2 47.59(5) 3 15_455
N2 Be3 Be2 124.86(10) . 15_455
N2 Be3 Be2 51.74(6) 9_565 15_455
N1 Be3 Be2 47.59(5) 4_565 16
N1 Be3 Be2 135.53(9) 3 16
N2 Be3 Be2 51.74(6) . 16
N2 Be3 Be2 124.86(10) 9_565 16
Be2 Be3 Be2 175.63(14) 15_455 16
N1 Be3 Be3 120.86(7) 4_565 9_565
N1 Be3 Be3 120.86(7) 3 9_565
N2 Be3 Be3 51.24(6) . 9_565
N2 Be3 Be3 51.24(6) 9_565 9_565
Be2 Be3 Be3 87.82(7) 15_455 9_565
Be2 Be3 Be3 87.82(7) 16 9_565
N1 Be3 Be1 39.83(6) 4_565 2_565
N1 Be3 Be1 94.33(10) 3 2_565
N2 Be3 Be1 138.40(6) . 2_565
N2 Be3 Be1 95.57(6) 9_565 2_565
Be2 Be3 Be1 95.72(7) 15_455 2_565
Be2 Be3 Be1 87.24(7) 16 2_565
Be3 Be3 Be1 132.44(6) 9_565 2_565
N1 Be3 Be1 94.33(10) 4_565 .
N1 Be3 Be1 39.83(6) 3 .
N2 Be3 Be1 95.57(6) . .
N2 Be3 Be1 138.40(6) 9_565 .
Be2 Be3 Be1 87.24(7) 15_455 .
Be2 Be3 Be1 95.72(7) 16 .
Be3 Be3 Be1 132.44(6) 9_565 .
Be1 Be3 Be1 95.12(11) 2_565 .
N1 Be3 Be2 92.69(5) 4_565 14_455
N1 Be3 Be2 89.13(5) 3 14_455
N2 Be3 Be2 138.05(11) . 14_455
N2 Be3 Be2 38.52(5) 9_565 14_455
Be2 Be3 Be2 51.90(7) 15_455 14_455
Be2 Be3 Be2 127.93(7) 16 14_455
Be3 Be3 Be2 88.23(6) 9_565 14_455
Be1 Be3 Be2 59.24(5) 2_565 14_455
Be1 Be3 Be2 123.58(8) . 14_455
N1 Be3 Be2 89.13(5) 4_565 13
N1 Be3 Be2 92.69(5) 3 13
N2 Be3 Be2 38.52(5) . 13
N2 Be3 Be2 138.05(11) 9_565 13
Be2 Be3 Be2 127.93(7) 15_455 13
Be2 Be3 Be2 51.90(7) 16 13
Be3 Be3 Be2 88.23(6) 9_565 13
Be1 Be3 Be2 123.58(8) 2_565 13
Be1 Be3 Be2 59.24(5) . 13
Be2 Be3 Be2 176.47(12) 14_455 13
N1 Be3 Sr1 150.32(5) 4_565 .
N1 Be3 Sr1 57.62(4) 3 .
N2 Be3 Sr1 65.78(5) . .
N2 Be3 Sr1 90.20(7) 9_565 .
Be2 Be3 Sr1 66.73(5) 15_455 .
Be2 Be3 Sr1 111.73(5) 16 .
Be3 Be3 Sr1 71.04(4) 9_565 .
Be1 Be3 Sr1 151.95(7) 2_565 .
Be1 Be3 Sr1 63.63(4) . .
Be2 Be3 Sr1 115.76(4) 14_455 .
Be2 Be3 Sr1 62.96(4) 13 .
Be2 N1 Be1 172.31(10) 13 4
Be2 N1 Be1 82.24(9) 13 13
Be1 N1 Be1 105.27(8) 4 13
Be2 N1 Be1 100.33(10) 13 .
Be1 N1 Be1 83.31(12) 4 .
Be1 N1 Be1 76.51(10) 13 .
Be2 N1 Be3 79.50(8) 13 3_655
Be1 N1 Be3 96.41(9) 4 3_655
Be1 N1 Be3 107.18(9) 13 3_655
Be1 N1 Be3 176.20(10) . 3_655
Be2 N1 Sr1 87.22(7) 13 .
Be1 N1 Sr1 86.37(7) 4 .
Be1 N1 Sr1 156.35(8) 13 .
Be1 N1 Sr1 84.70(7) . .
Be3 N1 Sr1 91.50(7) 3_655 .
Be2 N2 Be2 74.68(12) 13 6_554
Be2 N2 Be2 77.79(11) 13 16
Be2 N2 Be2 120.00(13) 6_554 16
Be2 N2 Be2 120.00(13) 13 7_554
Be2 N2 Be2 77.79(11) 6_554 7_554
Be2 N2 Be2 71.80(12) 16 7_554
Be2 N2 Be3 100.80(8) 13 .
Be2 N2 Be3 161.23(11) 6_554 .
Be2 N2 Be3 75.66(7) 16 .
Be2 N2 Be3 119.11(10) 7_554 .
Be2 N2 Be3 161.23(11) 13 9_565
Be2 N2 Be3 100.80(8) 6_554 9_565
Be2 N2 Be3 119.11(10) 16 9_565
Be2 N2 Be3 75.66(7) 7_554 9_565
Be3 N2 Be3 77.51(13) . 9_565
Be2 N2 Sr1 78.04(7) 13 .
Be2 N2 Sr1 78.04(7) 6_554 .
Be2 N2 Sr1 144.04(6) 16 .
Be2 N2 Sr1 144.04(6) 7_554 .
Be3 N2 Sr1 83.20(5) . .
Be3 N2 Sr1 83.21(5) 9_565 .
Be2 N3 Be2 72.06(7) 4 2
Be2 N3 Be2 112.59(14) 4 3
Be2 N3 Be2 72.06(7) 2 3
Be2 N3 Be2 72.06(7) 4 .
Be2 N3 Be2 112.59(14) 2 .
Be2 N3 Be2 72.06(7) 3 .
Be2 N3 Be1 118.78(7) 4 .
Be2 N3 Be1 168.86(7) 2 .
Be2 N3 Be1 99.96(7) 3 .
Be2 N3 Be1 70.93(7) . .
Be2 N3 Be1 99.96(7) 4 2
Be2 N3 Be1 70.93(7) 2 2
Be2 N3 Be1 118.78(7) 3 2
Be2 N3 Be1 168.86(7) . 2
Be1 N3 Be1 107.73(14) . 2
Be2 N3 Be1 168.86(7) 4 3
Be2 N3 Be1 99.96(7) 2 3
Be2 N3 Be1 70.93(7) 3 3
Be2 N3 Be1 118.78(7) . 3
Be1 N3 Be1 69.65(7) . 3
Be1 N3 Be1 69.65(7) 2 3
Be2 N3 Be1 70.93(7) 4 4
Be2 N3 Be1 118.78(7) 2 4
Be2 N3 Be1 168.86(7) 3 4
Be2 N3 Be1 99.96(7) . 4
Be1 N3 Be1 69.65(7) . 4
Be1 N3 Be1 69.65(7) 2 4
Be1 N3 Be1 107.73(14) 3 4

loop_
_geom_bond_atom_site_label_1
_geom_bond_atom_site_label_2
_geom_bond_distance
_geom_bond_site_symmetry_2
Sr1 N1 2.9143(12) .
Sr1 N1 2.9143(12) 9
Sr1 N1 2.9143(12) 11
Sr1 N1 2.9143(12) 3
Sr1 N1 2.9143(12) 12
Sr1 N1 2.9143(12) 4
Sr1 N1 2.9143(12) 10
Sr1 N1 2.9143(12) 2
Sr1 N2 3.1682(18) 9
Sr1 N2 3.1682(18) 11
Sr1 N2 3.1682(18) 3
Sr1 N2 3.1682(18) .
Be1 N1 1.6405(19) 3
Be1 N1 1.7366(19) 13
Be1 N1 1.7386(19) .
Be1 N3 1.967(2) .
Be1 Be1 2.152(3) 13
Be1 Be2 2.221(2) .
Be1 Be1 2.247(2) 3
Be1 Be1 2.247(2) 4
Be1 Be3 2.545(2) .
Be1 Be2 2.595(2) 13
Be1 Be1 2.685(2) 15_455
Be1 Be1 2.685(2) 16
Be2 N1 1.6391(19) 13
Be2 N2 1.710(2) 13
Be2 N2 1.769(2) 15_455
Be2 N3 1.857(2) .
Be2 Be2 2.075(3) 10_556
Be2 Be3 2.1829(17) 15_455
Be2 Be2 2.185(2) 3
Be2 Be2 2.185(2) 4
Be2 Be3 2.6975(18) 13
Be3 N1 1.7712(16) 4_565
Be3 N1 1.7712(16) 3
Be3 N2 1.7900(18) .
Be3 N2 1.7900(18) 9_565
Be3 Be3 2.241(5) 9_565
